data_1512652
loop_
_publ_author_name
'Anastasia V. Safronova'
'Leonid N. Bochkarev'
'Irina P. Malysheva'
'Evgenii V. Baranov'

_publ_section_title
;
 Facile synthesis of rare-earth pyrazolonates by the reaction of
 rare-earth metals with 1-phenyl-3-methyl-4-isobutyryl-5-pyrazolone.
 Crystal structures of [Ln(PMIP)3]2 (Ln = Y, Gd, Tb, Er, Tm)
;
_journal_name_full
;
Inorganica Chimica Acta
;
_journal_page_first 454
_journal_page_last 458
_journal_paper_doi 10.1016/j.ica.2012.03.032
_journal_volume 392
_journal_year 2012
_chemical_formula_sum 'C84 H90 N12 O12 Y2'
_chemical_formula_weight 1637.50
_space_group_IT_number 14
_symmetry_cell_setting monoclinic
_symmetry_space_group_name_Hall '-P 2yn'
_symmetry_space_group_name_H-M 'P 1 21/n 1'
_atom_sites_solution_hydrogens geom
_atom_sites_solution_primary direct
_atom_sites_solution_secondary difmap
_cell_angle_alpha 90.00
_cell_angle_beta 92.7390(10)
_cell_angle_gamma 90.00
_cell_formula_units_Z 2
_cell_length_a 13.5571(4)
_cell_length_b 12.6809(4)
_cell_length_c 23.5668(7)
_cell_measurement_reflns_used 900
_cell_measurement_temperature 150(2)
_cell_measurement_theta_max 30
_cell_measurement_theta_min 2
_cell_volume 4046.9(2)
_computing_cell_refinement 'Bruker SMART'
_computing_data_collection 'Bruker SMART'
_computing_data_reduction 'Bruker SHELXTL'
_computing_molecular_graphics 'Bruker SHELXTL'
_computing_publication_material 'Bruker SHELXTL'
_computing_structure_refinement 'SHELXL-97 (Sheldrick, 1997)'
_computing_structure_solution 'SHELXS-97 (Sheldrick, 1990)'
_diffrn_ambient_temperature 150(2)
_diffrn_measured_fraction_theta_full 0.997
_diffrn_measured_fraction_theta_max 0.997
_diffrn_measurement_device_type 'CCD area detector'
_diffrn_measurement_method 'phi and omega scans'
_diffrn_radiation_monochromator graphite
_diffrn_radiation_source 'fine-focus sealed tube'
_diffrn_radiation_type MoK\a
_diffrn_radiation_wavelength 0.71073
_diffrn_reflns_av_R_equivalents 0.0511
_diffrn_reflns_av_sigmaI/netI 0.0614
_diffrn_reflns_limit_h_max 16
_diffrn_reflns_limit_h_min -16
_diffrn_reflns_limit_k_max 15
_diffrn_reflns_limit_k_min -11
_diffrn_reflns_limit_l_max 29
_diffrn_reflns_limit_l_min -28
_diffrn_reflns_number 23832
_diffrn_reflns_theta_full 26.00
_diffrn_reflns_theta_max 26.00
_diffrn_reflns_theta_min 1.70
_exptl_absorpt_coefficient_mu 1.495
_exptl_absorpt_correction_T_max 0.8772
_exptl_absorpt_correction_T_min 0.6152
_exptl_absorpt_correction_type multi-scan
_exptl_absorpt_process_details 'SADABS (Sheldrick, 1998)'
_exptl_crystal_colour light_yellow
_exptl_crystal_density_diffrn 1.344
_exptl_crystal_density_method 'not measured'
_exptl_crystal_description stick
_exptl_crystal_F_000 1704
_exptl_crystal_size_max 0.36
_exptl_crystal_size_mid 0.13
_exptl_crystal_size_min 0.09
_refine_diff_density_max 0.916
_refine_diff_density_min -0.635
_refine_diff_density_rms 0.073
_refine_ls_extinction_method none
_refine_ls_goodness_of_fit_ref 1.013
_refine_ls_hydrogen_treatment constr
_refine_ls_matrix_type full
_refine_ls_number_parameters 505
_refine_ls_number_reflns 7925
_refine_ls_number_restraints 28
_refine_ls_restrained_S_all 1.039
_refine_ls_R_factor_all 0.0812
_refine_ls_R_factor_gt 0.0486
_refine_ls_shift/su_max 0.000
_refine_ls_shift/su_mean 0.000
_refine_ls_structure_factor_coef Fsqd
_refine_ls_weighting_details 'calc w=1/[\s^2^(Fo^2^)+(0.0637P)^2^+0.0000P] where P=(Fo^2^+2Fc^2^)/3'
_refine_ls_weighting_scheme calc
_refine_ls_wR_factor_gt 0.1098
_refine_ls_wR_factor_ref 0.1194
_reflns_number_gt 5570
_reflns_number_total 7925
_reflns_threshold_expression >2sigma(I)
_cod_data_source_file ICA-2012-392-454-458-1.cif
_cod_data_source_block ypmipm
_cod_original_sg_symbol_H-M P2(1)/n
_cod_database_code 1512652

loop_
_symmetry_equiv_pos_as_xyz
'x, y, z'
'-x+1/2, y+1/2, -z+1/2'
'-x, -y, -z'
'x-1/2, -y-1/2, z-1/2'

loop_
_atom_site_label
_atom_site_type_symbol
_atom_site_fract_x
_atom_site_fract_y
_atom_site_fract_z
_atom_site_U_iso_or_equiv
_atom_site_adp_type
_atom_site_occupancy
_atom_site_symmetry_multiplicity
_atom_site_calc_flag
_atom_site_refinement_flags
Y1 Y -0.062792(18) 0.120445(19) 0.033643(10) 0.02362(6) Uani 1 1 d .
N1 N 0.03981(19) 0.36478(17) -0.08681(9) 0.0350(6) Uani 1 1 d .
N2 N 0.0965(2) 0.45499(18) -0.07593(10) 0.0450(7) Uani 1 1 d .
N3 N -0.36172(16) 0.26317(18) -0.00907(9) 0.0302(6) Uani 1 1 d .
N4 N -0.42364(17) 0.31750(18) 0.02663(10) 0.0367(6) Uani 1 1 d .
N5 N -0.19683(15) -0.04173(17) -0.10949(9) 0.0264(5) Uani 1 1 d .
N6 N -0.29486(17) -0.07623(18) -0.11328(9) 0.0332(6) Uani 1 1 d .
O1 O -0.01414(13) 0.21645(14) -0.03988(7) 0.0306(4) Uani 1 1 d U
O2 O 0.05084(13) 0.23366(14) 0.07411(7) 0.0298(5) Uani 1 1 d .
O3 O -0.20942(13) 0.17785(14) -0.00303(7) 0.0291(4) Uani 1 1 d .
O4 O -0.13875(14) 0.18517(15) 0.11070(7) 0.0341(5) Uani 1 1 d .
O5 O -0.07272(12) -0.00663(13) -0.04016(7) 0.0236(4) Uani 1 1 d .
O6 O -0.15642(13) -0.02237(14) 0.06475(7) 0.0306(5) Uani 1 1 d .
C1 C 0.0317(2) 0.3042(2) -0.03991(11) 0.0299(6) Uani 1 1 d U
C2 C 0.0845(2) 0.3585(2) 0.00505(12) 0.0303(7) Uani 1 1 d .
C3 C 0.0912(2) 0.3205(2) 0.06134(11) 0.0288(7) Uani 1 1 d .
C4 C 0.1466(2) 0.3805(2) 0.10880(12) 0.0339(7) Uani 1 1 d .
H4B H 0.1417 0.4574 0.0999 0.041 Uiso 1 1 calc R
C5 C 0.1023(3) 0.3625(3) 0.16551(13) 0.0561(10) Uani 1 1 d .
H5A H 0.0326 0.3830 0.1631 0.084 Uiso 1 1 calc R
H5B H 0.1378 0.4050 0.1946 0.084 Uiso 1 1 calc R
H5C H 0.1078 0.2877 0.1756 0.084 Uiso 1 1 calc R
C6 C 0.2557(2) 0.3497(3) 0.10980(16) 0.0590(10) Uani 1 1 d .
H6B H 0.2814 0.3614 0.0722 0.088 Uiso 1 1 calc R
H6C H 0.2627 0.2750 0.1200 0.088 Uiso 1 1 calc R
H6D H 0.2928 0.3928 0.1379 0.088 Uiso 1 1 calc R
C7 C 0.1213(2) 0.4515(2) -0.02180(13) 0.0426(7) Uani 1 1 d U
C8 C 0.1828(2) 0.5410(3) 0.00220(14) 0.0489(6) Uani 1 1 d U
H8A H 0.1990 0.5892 -0.0285 0.073 Uiso 1 1 calc R
H8B H 0.2438 0.5130 0.0204 0.073 Uiso 1 1 calc R
H8C H 0.1456 0.5791 0.0304 0.073 Uiso 1 1 calc R
C9 C 0.0008(2) 0.3478(2) -0.14346(12) 0.0364(7) Uani 1 1 d .
C10 C -0.0903(2) 0.3006(2) -0.15321(12) 0.0416(8) Uani 1 1 d .
H10A H -0.1277 0.2784 -0.1223 0.050 Uiso 1 1 calc R
C11 C -0.1262(3) 0.2861(3) -0.20873(13) 0.0499(9) Uani 1 1 d .
H11A H -0.1881 0.2522 -0.2159 0.060 Uiso 1 1 calc R
C12 C -0.0729(3) 0.3203(3) -0.25388(14) 0.0551(10) Uani 1 1 d .
H12A H -0.0985 0.3113 -0.2918 0.066 Uiso 1 1 calc R
C13 C 0.0173(3) 0.3673(3) -0.24341(13) 0.0500(9) Uani 1 1 d .
H13A H 0.0541 0.3904 -0.2744 0.060 Uiso 1 1 calc R
C14 C 0.0555(2) 0.3817(2) -0.18845(12) 0.0438(8) Uani 1 1 d .
H14A H 0.1180 0.4142 -0.1816 0.053 Uiso 1 1 calc R
C15 C -0.28032(19) 0.2254(2) 0.02025(11) 0.0277(6) Uani 1 1 d .
C16 C -0.29176(19) 0.2517(2) 0.07829(11) 0.0281(6) Uani 1 1 d .
C17 C -0.2202(2) 0.2266(2) 0.12177(11) 0.0311(7) Uani 1 1 d .
C18 C -0.2370(2) 0.2487(3) 0.18391(12) 0.0414(8) Uani 1 1 d .
H18A H -0.3098 0.2511 0.1890 0.050 Uiso 1 1 calc R
C19 C -0.1934(3) 0.3581(3) 0.19873(15) 0.0583(8) Uani 1 1 d U
H19A H -0.2111 0.3780 0.2371 0.087 Uiso 1 1 calc R
H19B H -0.2201 0.4103 0.1714 0.087 Uiso 1 1 calc R
H19C H -0.1214 0.3555 0.1971 0.087 Uiso 1 1 calc R
C20 C -0.1928(3) 0.1640(3) 0.22232(13) 0.0566(10) Uani 1 1 d .
H20A H -0.2220 0.0956 0.2118 0.085 Uiso 1 1 calc R
H20B H -0.2065 0.1801 0.2618 0.085 Uiso 1 1 calc R
H20C H -0.1212 0.1612 0.2183 0.085 Uiso 1 1 calc R
C21 C -0.3826(2) 0.3093(2) 0.07779(12) 0.0339(7) Uani 1 1 d .
C22 C -0.4356(2) 0.3611(3) 0.12471(14) 0.0509(9) Uani 1 1 d .
H22A H -0.4915 0.4019 0.1085 0.076 Uiso 1 1 calc R
H22B H -0.3901 0.4083 0.1460 0.076 Uiso 1 1 calc R
H22C H -0.4598 0.3070 0.1503 0.076 Uiso 1 1 calc R
C23 C -0.39119(19) 0.2538(2) -0.06754(12) 0.0324(7) Uani 1 1 d .
C24 C -0.4669(2) 0.3181(2) -0.08953(13) 0.0417(8) Uani 1 1 d .
H24A H -0.4963 0.3691 -0.0661 0.050 Uiso 1 1 calc R
C25 C -0.4991(2) 0.3069(3) -0.14586(14) 0.0500(9) Uani 1 1 d .
H25A H -0.5510 0.3505 -0.1610 0.060 Uiso 1 1 calc R
C26 C -0.4570(2) 0.2335(3) -0.18031(13) 0.0483(9) Uani 1 1 d .
H26A H -0.4796 0.2266 -0.2189 0.058 Uiso 1 1 calc R
C27 C -0.3822(2) 0.1704(3) -0.15851(13) 0.0476(9) Uani 1 1 d .
H27A H -0.3527 0.1199 -0.1822 0.057 Uiso 1 1 calc R
C28 C -0.3490(2) 0.1798(2) -0.10185(13) 0.0408(8) Uani 1 1 d .
H28A H -0.2977 0.1354 -0.0869 0.049 Uiso 1 1 calc R
C29 C -0.16215(18) -0.03497(19) -0.05512(10) 0.0233(6) Uani 1 1 d .
C30 C -0.23887(19) -0.0672(2) -0.02074(11) 0.0266(6) Uani 1 1 d .
C31 C -0.22754(19) -0.0680(2) 0.03988(11) 0.0292(7) Uani 1 1 d .
C32 C -0.3003(2) -0.1247(3) 0.07608(12) 0.0432(6) Uani 1 1 d U
H32A H -0.3523 -0.1588 0.0507 0.052 Uiso 1 1 calc R
C33 C -0.2472(3) -0.2085(3) 0.11105(18) 0.0765(8) Uani 1 1 d U
H33A H -0.2932 -0.2411 0.1367 0.115 Uiso 1 1 calc R
H33B H -0.1922 -0.1765 0.1334 0.115 Uiso 1 1 calc R
H33C H -0.2217 -0.2624 0.0858 0.115 Uiso 1 1 calc R
C34 C -0.3485(3) -0.0451(3) 0.11352(18) 0.0784(8) Uani 1 1 d U
H34A H -0.4012 -0.0795 0.1338 0.118 Uiso 1 1 calc R
H34B H -0.3765 0.0123 0.0900 0.118 Uiso 1 1 calc R
H34C H -0.2991 -0.0165 0.1411 0.118 Uiso 1 1 calc R
C35 C -0.3189(2) -0.0920(2) -0.06041(12) 0.0333(7) Uani 1 1 d .
C36 C -0.4214(2) -0.1280(3) -0.05058(14) 0.0499(9) Uani 1 1 d .
H36A H -0.4611 -0.1253 -0.0864 0.075 Uiso 1 1 calc R
H36B H -0.4508 -0.0817 -0.0227 0.075 Uiso 1 1 calc R
H36C H -0.4197 -0.2005 -0.0362 0.075 Uiso 1 1 calc R
C37 C -0.1475(2) -0.0217(2) -0.16080(11) 0.0285(6) Uani 1 1 d .
C38 C -0.1901(2) -0.0594(2) -0.21092(12) 0.0412(8) Uani 1 1 d .
H38A H -0.2504 -0.0975 -0.2108 0.049 Uiso 1 1 calc R
C39 C -0.1449(3) -0.0417(3) -0.26151(13) 0.0503(9) Uani 1 1 d .
H39A H -0.1749 -0.0665 -0.2962 0.060 Uiso 1 1 calc R
C40 C -0.0572(3) 0.0113(3) -0.26154(13) 0.0493(9) Uani 1 1 d .
H40A H -0.0255 0.0222 -0.2962 0.059 Uiso 1 1 calc R
C41 C -0.0148(2) 0.0490(3) -0.21139(13) 0.0479(9) Uani 1 1 d .
H41A H 0.0462 0.0857 -0.2116 0.057 Uiso 1 1 calc R
C42 C -0.0601(2) 0.0339(2) -0.16022(12) 0.0377(8) Uani 1 1 d .
H42A H -0.0315 0.0614 -0.1257 0.045 Uiso 1 1 calc R

loop_
_atom_site_aniso_label
_atom_site_aniso_U_11
_atom_site_aniso_U_22
_atom_site_aniso_U_33
_atom_site_aniso_U_23
_atom_site_aniso_U_13
_atom_site_aniso_U_12
Y1 0.02369(12) 0.02498(12) 0.02218(12) -0.00138(11) 0.00098(9) -0.00228(11)
N1 0.0486(15) 0.0276(13) 0.0290(12) 0.0031(10) 0.0053(11) -0.0029(11)
N2 0.0685(18) 0.0267(13) 0.0409(14) 0.0018(11) 0.0128(13) -0.0091(13)
N3 0.0261(12) 0.0314(12) 0.0333(12) -0.0012(10) 0.0044(10) 0.0004(10)
N4 0.0278(12) 0.0340(13) 0.0493(15) -0.0031(12) 0.0115(11) 0.0025(11)
N5 0.0240(11) 0.0302(12) 0.0247(11) -0.0017(10) -0.0017(9) -0.0028(10)
N6 0.0271(12) 0.0356(12) 0.0362(13) -0.0064(11) -0.0043(11) -0.0068(10)
O1 0.0336(10) 0.0309(8) 0.0272(9) 0.0024(8) -0.0005(8) -0.0057(7)
O2 0.0329(10) 0.0283(10) 0.0280(9) -0.0020(8) -0.0009(8) -0.0066(8)
O3 0.0288(10) 0.0316(10) 0.0269(9) -0.0027(8) 0.0008(8) 0.0025(8)
O4 0.0309(10) 0.0421(11) 0.0290(10) -0.0063(9) 0.0006(8) 0.0000(9)
O5 0.0214(9) 0.0272(9) 0.0223(9) -0.0013(7) 0.0005(7) -0.0043(7)
O6 0.0313(10) 0.0341(10) 0.0263(9) 0.0017(8) 0.0021(8) -0.0071(8)
C1 0.0321(14) 0.0255(11) 0.0326(14) 0.0008(12) 0.0065(12) 0.0019(9)
C2 0.0341(15) 0.0241(14) 0.0333(15) -0.0026(12) 0.0074(12) -0.0044(11)
C3 0.0284(14) 0.0242(14) 0.0340(15) -0.0051(12) 0.0049(12) 0.0004(12)
C4 0.0400(16) 0.0278(14) 0.0338(15) -0.0061(13) -0.0001(13) -0.0062(13)
C5 0.076(2) 0.057(2) 0.0351(17) -0.0099(16) 0.0030(17) -0.0225(19)
C6 0.044(2) 0.058(2) 0.074(2) -0.0238(19) -0.0147(18) -0.0044(17)
C7 0.0544(18) 0.0334(14) 0.0408(17) -0.0015(12) 0.0122(14) -0.0050(12)
C8 0.0516(10) 0.0458(9) 0.0491(10) -0.0008(7) 0.0021(8) -0.0071(7)
C9 0.0490(18) 0.0282(15) 0.0324(15) 0.0047(12) 0.0052(14) 0.0074(13)
C10 0.0462(18) 0.0464(18) 0.0323(16) 0.0051(14) 0.0026(14) 0.0115(15)
C11 0.0446(19) 0.066(2) 0.0380(17) 0.0063(16) -0.0080(15) 0.0104(17)
C12 0.057(2) 0.074(2) 0.0336(17) 0.0056(17) 0.0004(16) 0.0253(19)
C13 0.061(2) 0.057(2) 0.0331(16) 0.0132(15) 0.0156(15) 0.0175(18)
C14 0.0526(19) 0.0449(18) 0.0349(16) 0.0124(14) 0.0113(15) 0.0055(16)
C15 0.0236(13) 0.0250(13) 0.0347(14) -0.0003(12) 0.0051(12) -0.0066(11)
C16 0.0280(14) 0.0278(14) 0.0292(14) -0.0030(12) 0.0093(11) -0.0043(11)
C17 0.0336(15) 0.0283(14) 0.0318(14) -0.0053(12) 0.0060(12) -0.0052(12)
C18 0.0401(17) 0.0549(19) 0.0299(15) -0.0101(14) 0.0089(13) -0.0039(15)
C19 0.0589(10) 0.0589(10) 0.0572(10) -0.0056(8) 0.0043(8) -0.0016(8)
C20 0.065(2) 0.080(3) 0.0252(16) -0.0023(16) 0.0039(16) 0.001(2)
C21 0.0306(15) 0.0319(15) 0.0399(16) -0.0052(13) 0.0099(13) -0.0014(12)
C22 0.0438(18) 0.058(2) 0.053(2) -0.0074(17) 0.0165(16) 0.0102(16)
C23 0.0236(14) 0.0323(15) 0.0412(16) 0.0083(13) 0.0002(12) -0.0055(12)
C24 0.0315(16) 0.0472(18) 0.0463(18) 0.0080(15) 0.0011(14) 0.0027(14)
C25 0.0343(17) 0.063(2) 0.0516(19) 0.0196(17) -0.0044(15) 0.0048(16)
C26 0.0425(19) 0.062(2) 0.0392(17) 0.0121(16) -0.0105(15) -0.0052(17)
C27 0.0458(19) 0.055(2) 0.0409(18) -0.0014(16) -0.0080(15) -0.0006(16)
C28 0.0352(16) 0.0423(18) 0.0439(17) -0.0009(15) -0.0087(14) 0.0051(14)
C29 0.0248(13) 0.0189(12) 0.0261(13) -0.0014(11) 0.0000(11) -0.0010(10)
C30 0.0251(14) 0.0248(13) 0.0300(14) -0.0005(11) 0.0013(11) -0.0047(11)
C31 0.0264(14) 0.0275(14) 0.0340(15) 0.0021(12) 0.0052(12) -0.0028(12)
C32 0.0357(15) 0.0608(14) 0.0333(14) 0.0071(8) 0.0053(10) -0.0264(10)
C33 0.0753(11) 0.0757(10) 0.0787(11) 0.0124(8) 0.0044(8) 0.0031(8)
C34 0.0782(11) 0.0774(10) 0.0806(11) -0.0039(8) 0.0134(8) 0.0009(8)
C35 0.0295(15) 0.0371(16) 0.0329(15) -0.0038(12) -0.0020(13) -0.0048(12)
C36 0.0289(16) 0.075(2) 0.0453(18) -0.0133(17) 0.0013(14) -0.0185(16)
C37 0.0329(15) 0.0257(14) 0.0269(13) 0.0008(11) 0.0019(12) 0.0023(12)
C38 0.0511(19) 0.0407(17) 0.0314(16) -0.0043(14) -0.0010(14) -0.0069(15)
C39 0.077(2) 0.0477(19) 0.0263(15) -0.0026(15) 0.0031(16) -0.0055(18)
C40 0.074(2) 0.0455(19) 0.0293(16) 0.0036(14) 0.0122(16) -0.0059(18)
C41 0.056(2) 0.0455(18) 0.0434(18) 0.0069(15) 0.0137(16) -0.0147(16)
C42 0.0451(17) 0.0406(17) 0.0273(14) 0.0047(13) 0.0028(13) -0.0076(14)

loop_
_atom_type_symbol
_atom_type_description
_atom_type_scat_dispersion_real
_atom_type_scat_dispersion_imag
_atom_type_scat_source
C C 0.0033 0.0016 'International Tables Vol C Tables 4.2.6.8 and 6.1.1.4'
H H 0.0000 0.0000 'International Tables Vol C Tables 4.2.6.8 and 6.1.1.4'
N N 0.0061 0.0033 'International Tables Vol C Tables 4.2.6.8 and 6.1.1.4'
O O 0.0106 0.0060 'International Tables Vol C Tables 4.2.6.8 and 6.1.1.4'
Y Y -2.7962 3.5667 'International Tables Vol C Tables 4.2.6.8 and 6.1.1.4'

loop_
_geom_angle_atom_site_label_1
_geom_angle_atom_site_label_2
_geom_angle_atom_site_label_3
_geom_angle
_geom_angle_site_symmetry_1
_geom_angle_site_symmetry_3
O1 Y1 O3 79.32(6) . .
O1 Y1 O2 76.33(6) . .
O3 Y1 O2 121.57(6) . .
O1 Y1 O4 125.45(7) . .
O3 Y1 O4 76.44(6) . .
O2 Y1 O4 76.26(6) . .
O1 Y1 O5 97.29(6) . 3
O3 Y1 O5 154.52(6) . 3
O2 Y1 O5 81.26(6) . 3
O4 Y1 O5 123.59(6) . 3
O1 Y1 O6 147.46(6) . .
O3 Y1 O6 83.61(6) . .
O2 Y1 O6 135.98(6) . .
O4 Y1 O6 75.99(6) . .
O5 Y1 O6 86.45(6) 3 .
O1 Y1 O5 79.08(6) . .
O3 Y1 O5 85.40(6) . .
O2 Y1 O5 138.44(6) . .
O4 Y1 O5 144.72(6) . .
O5 Y1 O5 69.21(7) 3 .
O6 Y1 O5 72.08(6) . .
O1 Y1 Y1 87.74(5) . 3
O3 Y1 Y1 119.69(5) . 3
O2 Y1 Y1 111.48(5) . 3
O4 Y1 Y1 146.42(5) . 3
O5 Y1 Y1 34.90(4) 3 3
O6 Y1 Y1 76.96(4) . 3
O5 Y1 Y1 34.31(4) . 3
C1 N1 N2 112.3(2) . .
C1 N1 C9 129.5(2) . .
N2 N1 C9 118.1(2) . .
C7 N2 N1 105.4(2) . .
C15 N3 N4 111.3(2) . .
C15 N3 C23 130.3(2) . .
N4 N3 C23 118.4(2) . .
C21 N4 N3 105.9(2) . .
C29 N5 N6 111.6(2) . .
C29 N5 C37 129.5(2) . .
N6 N5 C37 118.9(2) . .
C35 N6 N5 105.3(2) . .
C1 O1 Y1 129.48(16) . .
C3 O2 Y1 137.35(17) . .
C15 O3 Y1 130.94(16) . .
C17 O4 Y1 138.33(18) . .
C29 O5 Y1 124.66(15) . 3
C29 O5 Y1 114.04(14) . .
Y1 O5 Y1 110.79(7) 3 .
C31 O6 Y1 128.93(17) . .
O1 C1 N1 123.6(2) . .
O1 C1 C2 130.4(2) . .
N1 C1 C2 106.0(2) . .
C3 C2 C1 122.7(2) . .
C3 C2 C7 133.3(3) . .
C1 C2 C7 104.0(2) . .
O2 C3 C2 120.6(2) . .
O2 C3 C4 117.5(2) . .
C2 C3 C4 121.9(2) . .
C5 C4 C3 111.8(2) . .
C5 C4 C6 111.9(3) . .
C3 C4 C6 109.1(2) . .
N2 C7 C2 112.3(3) . .
N2 C7 C8 117.1(3) . .
C2 C7 C8 130.6(3) . .
C10 C9 C14 120.8(3) . .
C10 C9 N1 120.6(3) . .
C14 C9 N1 118.6(3) . .
C9 C10 C11 119.1(3) . .
C12 C11 C10 120.7(3) . .
C13 C12 C11 119.5(3) . .
C12 C13 C14 121.0(3) . .
C13 C14 C9 118.9(3) . .
O3 C15 N3 123.7(2) . .
O3 C15 C16 129.8(2) . .
N3 C15 C16 106.4(2) . .
C17 C16 C15 122.8(2) . .
C17 C16 C21 133.0(2) . .
C15 C16 C21 104.2(2) . .
O4 C17 C16 121.4(2) . .
O4 C17 C18 116.7(3) . .
C16 C17 C18 121.8(2) . .
C20 C18 C17 111.9(3) . .
C20 C18 C19 111.5(3) . .
C17 C18 C19 108.1(3) . .
N4 C21 C16 112.1(2) . .
N4 C21 C22 116.6(3) . .
C16 C21 C22 131.3(3) . .
C28 C23 C24 119.9(3) . .
C28 C23 N3 121.3(2) . .
C24 C23 N3 118.7(3) . .
C25 C24 C23 119.4(3) . .
C26 C25 C24 120.9(3) . .
C27 C26 C25 119.6(3) . .
C26 C27 C28 120.5(3) . .
C23 C28 C27 119.8(3) . .
O5 C29 N5 123.8(2) . .
O5 C29 C30 129.0(2) . .
N5 C29 C30 107.2(2) . .
C29 C30 C31 122.0(2) . .
C29 C30 C35 104.2(2) . .
C31 C30 C35 133.8(2) . .
O6 C31 C30 120.7(2) . .
O6 C31 C32 117.7(2) . .
C30 C31 C32 121.6(2) . .
C33 C32 C34 111.1(3) . .
C33 C32 C31 109.6(3) . .
C34 C32 C31 108.8(3) . .
N6 C35 C30 111.7(2) . .
N6 C35 C36 117.8(3) . .
C30 C35 C36 130.4(3) . .
C38 C37 C42 120.8(3) . .
C38 C37 N5 118.0(2) . .
C42 C37 N5 121.2(2) . .
C37 C38 C39 119.9(3) . .
C40 C39 C38 120.1(3) . .
C39 C40 C41 119.9(3) . .
C40 C41 C42 120.9(3) . .
C37 C42 C41 118.4(3) . .

loop_
_geom_bond_atom_site_label_1
_geom_bond_atom_site_label_2
_geom_bond_distance
_geom_bond_site_symmetry_2
Y1 O1 2.2425(17) .
Y1 O3 2.2504(18) .
Y1 O2 2.2810(17) .
Y1 O4 2.2826(18) .
Y1 O5 2.3355(17) 3
Y1 O6 2.3488(17) .
Y1 O5 2.3702(16) .
Y1 Y1 3.8733(5) 3
N1 C1 1.355(3) .
N1 N2 1.395(3) .
N1 C9 1.429(4) .
N2 C7 1.304(4) .
N3 C15 1.361(3) .
N3 N4 1.398(3) .
N3 C23 1.421(3) .
N4 C21 1.308(4) .
N5 C29 1.346(3) .
N5 N6 1.398(3) .
N5 C37 1.432(3) .
N6 C35 1.318(4) .
O1 C1 1.275(3) .
O2 C3 1.272(3) .
O3 C15 1.280(3) .
O4 C17 1.261(3) .
O5 C29 1.297(3) .
O5 Y1 2.3356(17) 3
O6 C31 1.246(3) .
C1 C2 1.427(4) .
C2 C3 1.410(4) .
C2 C7 1.439(4) .
C3 C4 1.521(4) .
C4 C5 1.509(4) .
C4 C6 1.528(4) .
C7 C8 1.502(4) .
C9 C10 1.381(4) .
C9 C14 1.391(4) .
C10 C11 1.386(4) .
C11 C12 1.385(5) .
C12 C13 1.372(5) .
C13 C14 1.384(4) .
C15 C16 1.424(4) .
C16 C17 1.413(4) .
C16 C21 1.431(4) .
C17 C18 1.519(4) .
C18 C20 1.511(5) .
C18 C19 1.541(4) .
C21 C22 1.499(4) .
C23 C28 1.381(4) .
C23 C24 1.391(4) .
C24 C25 1.385(4) .
C25 C26 1.377(5) .
C26 C27 1.373(5) .
C27 C28 1.394(4) .
C29 C30 1.409(3) .
C30 C31 1.430(4) .
C30 C35 1.433(4) .
C31 C32 1.517(4) .
C32 C33 1.507(5) .
C32 C34 1.510(5) .
C35 C36 1.492(4) .
C37 C38 1.375(4) .
C37 C42 1.378(4) .
C38 C39 1.384(4) .
C39 C40 1.366(5) .
C40 C41 1.375(4) .
C41 C42 1.392(4) .
